data_4084586
loop_
_publ_author_name
'Lee, Jhen-Yi'
'Ghosh, Dabalina'
'Lee, Jing-Yi'
'Wu, Shih-Sheng'
'Hu, Ching-Han'
'Liu, Shuang-De'
'Lee, Hon Man'

_publ_section_title
;
 Zwitterionic Palladium Complexes: Room-Temperature Suzuki--Miyaura
 Cross-Coupling of Sterically Hindered Substrates in an Aqueous Medium
;
_journal_issue 22
_journal_name_full Organometallics
_journal_page_first 6481
_journal_paper_doi 10.1021/om500834y
_journal_volume 33
_journal_year 2014
_chemical_formula_sum 'C24 H23 Cl2 N3 O Pd'
_chemical_formula_weight 546.75
_space_group_IT_number 14
_symmetry_cell_setting monoclinic
_symmetry_Int_Tables_number 14
_symmetry_space_group_name_Hall '-P 2yn'
_symmetry_space_group_name_H-M 'P 1 21/n 1'
_atom_sites_solution_hydrogens geom
_atom_sites_solution_primary direct
_atom_sites_solution_secondary difmap
_audit_creation_method SHELXL-97
_cell_angle_alpha 90.00
_cell_angle_beta 98.817(14)
_cell_angle_gamma 90.00
_cell_formula_units_Z 4
_cell_length_a 9.091(2)
_cell_length_b 19.788(5)
_cell_length_c 13.533(3)
_cell_measurement_temperature 150(2)
_cell_volume 2405.7(10)
_computing_cell_refinement 'SAINT (Bruker, 2007)'
_computing_data_collection 'APEX2 (Bruker, 2007)'
_computing_data_reduction 'SAINT (Bruker, 2007)'
_computing_molecular_graphics 'SHELXTL (Sheldrick, 2008)'
_computing_publication_material 'DIAMOND (Brandenburg, 2006)'
_computing_structure_refinement 'SHELXTL (Sheldrick, 2008)'
_computing_structure_solution 'SHELXTL (Sheldrick, 2008)'
_diffrn_ambient_temperature 150(2)
_diffrn_measured_fraction_theta_full 0.961
_diffrn_measured_fraction_theta_max 0.961
_diffrn_measurement_device_type 'Bruker SMART APEXII'
_diffrn_measurement_method \w
_diffrn_radiation_monochromator graphite
_diffrn_radiation_probe x-ray
_diffrn_radiation_type MoK\a
_diffrn_radiation_wavelength 0.71073
_diffrn_reflns_av_R_equivalents 0.0789
_diffrn_reflns_av_sigmaI/netI 0.0913
_diffrn_reflns_limit_h_max 11
_diffrn_reflns_limit_h_min -10
_diffrn_reflns_limit_k_max 24
_diffrn_reflns_limit_k_min -22
_diffrn_reflns_limit_l_max 16
_diffrn_reflns_limit_l_min -16
_diffrn_reflns_number 25356
_diffrn_reflns_theta_full 25.96
_diffrn_reflns_theta_max 25.96
_diffrn_reflns_theta_min 1.84
_diffrn_source 'fine-focus sealed tube'
_diffrn_standards_decay_% 0
_diffrn_standards_interval_count 0
_diffrn_standards_interval_time 0
_diffrn_standards_number 0
_exptl_absorpt_coefficient_mu 1.014
_exptl_absorpt_correction_T_max 0.8761
_exptl_absorpt_correction_T_min 0.8595
_exptl_absorpt_correction_type multi-scan
_exptl_absorpt_process_details 'SADABS (Sheldrick, 2003)'
_exptl_crystal_colour yellow
_exptl_crystal_density_diffrn 1.510
_exptl_crystal_density_method 'not measured'
_exptl_crystal_description plate
_exptl_crystal_F_000 1104
_exptl_crystal_size_max 0.15
_exptl_crystal_size_mid 0.15
_exptl_crystal_size_min 0.13
_refine_diff_density_max 0.417
_refine_diff_density_min -0.626
_refine_diff_density_rms 0.075
_refine_ls_extinction_method none
_refine_ls_goodness_of_fit_ref 1.053
_refine_ls_hydrogen_treatment constr
_refine_ls_matrix_type full
_refine_ls_number_parameters 281
_refine_ls_number_reflns 4525
_refine_ls_number_restraints 0
_refine_ls_restrained_S_all 1.053
_refine_ls_R_factor_all 0.0714
_refine_ls_R_factor_gt 0.0405
_refine_ls_shift/su_max 0.001
_refine_ls_shift/su_mean 0.000
_refine_ls_structure_factor_coef Fsqd
_refine_ls_weighting_details 'calc w=1/[\s^2^(Fo^2^)+(0.0000P)^2^+0.0000P] where P=(Fo^2^+2Fc^2^)/3'
_refine_ls_weighting_scheme calc
_refine_ls_wR_factor_gt 0.0933
_refine_ls_wR_factor_ref 0.1099
_reflns_number_gt 3149
_reflns_number_total 4525
_reflns_threshold_expression I>2\s
_cod_data_source_file om500834y_si_002.cif
_cod_data_source_block ljy745.2d
_cod_depositor_comments 'Adding full bibliography for 4084585--4084591.cif.'
_cod_original_cell_volume 2405.7(9)
_cod_original_sg_symbol_H-M 'P 21/n'
_cod_database_code 4084586

loop_
_symmetry_equiv_pos_as_xyz
'x, y, z'
'-x+1/2, y+1/2, -z+1/2'
'-x, -y, -z'
'x-1/2, -y-1/2, z-1/2'

loop_
_atom_site_label
_atom_site_type_symbol
_atom_site_fract_x
_atom_site_fract_y
_atom_site_fract_z
_atom_site_U_iso_or_equiv
_atom_site_adp_type
_atom_site_occupancy
_atom_site_symmetry_multiplicity
_atom_site_calc_flag
_atom_site_refinement_flags
C1 C 0.2164(5) 0.07742(19) 0.8013(3) 0.0465(10) Uani 1 1 d .
H1 H 0.1508 0.1137 0.7671 0.056 Uiso 1 1 calc R
C2 C 0.2949(5) 0.0460(2) 0.7234(3) 0.0566(12) Uani 1 1 d .
O1 O 0.2961(4) -0.01430(17) 0.7097(2) 0.0747(10) Uani 1 1 d .
C4 C 0.1619(5) -0.01700(19) 0.9152(3) 0.0493(10) Uani 1 1 d .
H4 H 0.2550 -0.0176 0.9580 0.059 Uiso 1 1 calc R
C5 C 0.0457(5) -0.0591(2) 0.9181(3) 0.0516(11) Uani 1 1 d .
H5 H 0.0423 -0.0952 0.9640 0.062 Uiso 1 1 calc R
C6 C -0.0204(5) 0.01155(19) 0.7940(3) 0.0468(10) Uani 1 1 d .
C7 C -0.1052(5) 0.0466(2) 0.7083(3) 0.0530(11) Uani 1 1 d .
C8 C -0.1680(6) 0.1083(3) 0.7197(4) 0.0764(16) Uani 1 1 d .
H8 H -0.1591 0.1285 0.7840 0.092 Uiso 1 1 calc R
C9 C -0.2447(7) 0.1413(3) 0.6374(6) 0.098(2) Uani 1 1 d .
H9 H -0.2876 0.1843 0.6455 0.117 Uiso 1 1 calc R
C10 C -0.2591(7) 0.1130(4) 0.5455(6) 0.104(2) Uani 1 1 d .
H10 H -0.3122 0.1359 0.4895 0.124 Uiso 1 1 calc R
C11 C -0.1983(10) 0.0529(5) 0.5342(5) 0.124(3) Uani 1 1 d .
H11 H -0.2097 0.0330 0.4696 0.148 Uiso 1 1 calc R
C12 C -0.1177(8) 0.0182(3) 0.6154(4) 0.097(2) Uani 1 1 d .
H12 H -0.0728 -0.0242 0.6060 0.116 Uiso 1 1 calc R
C13 C -0.2111(5) -0.0739(2) 0.8211(3) 0.0572(12) Uani 1 1 d .
H13A H -0.2868 -0.0396 0.7954 0.069 Uiso 1 1 calc R
H13B H -0.2380 -0.0922 0.8840 0.069 Uiso 1 1 calc R
C14 C -0.2167(6) -0.1305(2) 0.7456(4) 0.0558(12) Uani 1 1 d .
C15 C -0.1077(7) -0.1786(3) 0.7536(4) 0.0902(18) Uani 1 1 d .
H15 H -0.0231 -0.1749 0.8041 0.108 Uiso 1 1 calc R
C16 C -0.1204(9) -0.2329(3) 0.6879(6) 0.111(2) Uani 1 1 d .
H16 H -0.0453 -0.2667 0.6949 0.134 Uiso 1 1 calc R
C17 C -0.2364(10) -0.2384(3) 0.6150(5) 0.099(2) Uani 1 1 d .
H17 H -0.2430 -0.2757 0.5703 0.119 Uiso 1 1 calc R
C18 C -0.3445(8) -0.1910(4) 0.6048(5) 0.099(2) Uani 1 1 d .
H18 H -0.4266 -0.1947 0.5525 0.119 Uiso 1 1 calc R
C19 C -0.3358(6) -0.1368(3) 0.6707(4) 0.0821(16) Uani 1 1 d .
H19 H -0.4127 -0.1039 0.6638 0.098 Uiso 1 1 calc R
C20 C 0.5583(5) 0.1324(2) 1.1141(4) 0.0556(11) Uani 1 1 d .
H20 H 0.5544 0.0845 1.1098 0.067 Uiso 1 1 calc R
C21 C 0.6461(6) 0.1615(3) 1.1937(4) 0.0721(14) Uani 1 1 d .
H21 H 0.7021 0.1343 1.2438 0.087 Uiso 1 1 calc R
C22 C 0.6521(7) 0.2310(3) 1.2000(5) 0.0900(18) Uani 1 1 d .
H22 H 0.7136 0.2527 1.2539 0.108 Uiso 1 1 calc R
C23 C 0.5685(7) 0.2675(3) 1.1280(5) 0.095(2) Uani 1 1 d .
H23 H 0.5700 0.3155 1.1309 0.113 Uiso 1 1 calc R
C24 C 0.4822(6) 0.2353(2) 1.0513(4) 0.0732(15) Uani 1 1 d .
H24 H 0.4223 0.2617 1.0021 0.088 Uiso 1 1 calc R
Cl1 Cl 0.14311(13) 0.18346(6) 0.94650(9) 0.0615(3) Uani 1 1 d .
Cl2 Cl 0.55347(13) 0.06179(6) 0.88907(9) 0.0635(3) Uani 1 1 d .
N1 N 0.1177(4) 0.02708(16) 0.8375(2) 0.0494(9) Uani 1 1 d .
N2 N -0.0664(4) -0.04080(16) 0.8433(3) 0.0485(9) Uani 1 1 d .
N3 N 0.4783(4) 0.16842(17) 1.0425(3) 0.0506(9) Uani 1 1 d .
C3 C 0.3693(6) 0.0944(3) 0.6613(4) 0.0758(15) Uani 1 1 d .
H3A H 0.4653 0.0758 0.6502 0.114 Uiso 1 1 calc R
H3B H 0.3854 0.1378 0.6964 0.114 Uiso 1 1 calc R
H3C H 0.3057 0.1014 0.5968 0.114 Uiso 1 1 calc R
Pd1 Pd 0.34860(4) 0.122054(14) 0.91843(2) 0.04399(14) Uani 1 1 d .

loop_
_atom_site_aniso_label
_atom_site_aniso_U_11
_atom_site_aniso_U_22
_atom_site_aniso_U_33
_atom_site_aniso_U_23
_atom_site_aniso_U_13
_atom_site_aniso_U_12
C1 0.047(3) 0.046(2) 0.042(3) 0.0069(18) -0.005(2) -0.0075(17)
C2 0.062(3) 0.067(3) 0.036(3) 0.003(2) -0.005(2) -0.006(2)
O1 0.104(3) 0.064(2) 0.058(2) -0.0164(16) 0.016(2) -0.0100(18)
C4 0.052(3) 0.050(2) 0.043(3) 0.0028(19) -0.003(2) 0.0005(19)
C5 0.060(3) 0.047(2) 0.047(3) 0.0089(19) 0.006(2) 0.003(2)
C6 0.051(3) 0.046(2) 0.041(3) -0.0084(18) 0.002(2) -0.0039(18)
C7 0.046(3) 0.065(3) 0.043(3) 0.003(2) -0.007(2) -0.015(2)
C8 0.067(4) 0.098(4) 0.063(4) 0.019(3) 0.005(3) 0.025(3)
C9 0.076(5) 0.116(5) 0.102(6) 0.037(4) 0.016(4) 0.030(4)
C10 0.065(5) 0.147(7) 0.088(6) 0.047(5) -0.025(4) -0.014(4)
C11 0.162(8) 0.141(7) 0.055(4) -0.004(4) -0.025(5) -0.031(6)
C12 0.139(6) 0.088(4) 0.052(4) -0.005(3) -0.019(4) -0.005(4)
C13 0.051(3) 0.061(3) 0.060(3) -0.004(2) 0.013(2) -0.006(2)
C14 0.055(3) 0.057(3) 0.056(3) -0.003(2) 0.012(3) -0.011(2)
C15 0.098(5) 0.076(4) 0.089(4) -0.020(3) -0.009(4) 0.013(3)
C16 0.137(7) 0.076(4) 0.115(6) -0.028(4) 0.003(5) 0.027(4)
C17 0.123(7) 0.082(4) 0.094(5) -0.026(4) 0.024(5) -0.022(4)
C18 0.075(5) 0.128(6) 0.091(5) -0.037(4) 0.000(4) -0.042(4)
C19 0.057(4) 0.096(4) 0.091(5) -0.019(3) 0.002(3) -0.010(3)
C20 0.055(3) 0.054(3) 0.056(3) -0.008(2) 0.004(2) -0.002(2)
C21 0.072(4) 0.073(3) 0.066(4) -0.012(3) -0.004(3) 0.004(3)
C22 0.087(5) 0.088(4) 0.083(4) -0.043(3) -0.024(4) 0.004(3)
C23 0.089(5) 0.061(3) 0.124(6) -0.040(4) -0.014(4) 0.002(3)
C24 0.073(4) 0.050(3) 0.088(4) -0.018(3) -0.017(3) 0.000(2)
Cl1 0.0559(8) 0.0611(7) 0.0669(8) 0.0027(5) 0.0074(6) 0.0117(5)
Cl2 0.0561(8) 0.0729(7) 0.0580(8) -0.0138(5) -0.0025(6) 0.0154(5)
N1 0.055(3) 0.049(2) 0.040(2) 0.0016(15) -0.0030(18) -0.0030(16)
N2 0.050(2) 0.0477(19) 0.047(2) -0.0054(16) 0.0042(19) -0.0060(15)
N3 0.048(2) 0.051(2) 0.053(2) -0.0082(17) 0.0075(19) 0.0012(16)
C3 0.084(4) 0.089(4) 0.056(3) 0.007(3) 0.017(3) -0.008(3)
Pd1 0.0440(2) 0.04043(19) 0.0451(2) -0.00205(13) -0.00075(16) -0.00054(13)

loop_
_atom_type_symbol
_atom_type_description
_atom_type_scat_dispersion_real
_atom_type_scat_dispersion_imag
_atom_type_scat_source
C C 0.0033 0.0016 'International Tables Vol C Tables 4.2.6.8 and 6.1.1.4'
H H 0.0000 0.0000 'International Tables Vol C Tables 4.2.6.8 and 6.1.1.4'
N N 0.0061 0.0033 'International Tables Vol C Tables 4.2.6.8 and 6.1.1.4'
O O 0.0106 0.0060 'International Tables Vol C Tables 4.2.6.8 and 6.1.1.4'
Cl Cl 0.1484 0.1585 'International Tables Vol C Tables 4.2.6.8 and 6.1.1.4'
Pd Pd -0.9988 1.0072 'International Tables Vol C Tables 4.2.6.8 and 6.1.1.4'

loop_
_geom_angle_atom_site_label_1
_geom_angle_atom_site_label_2
_geom_angle_atom_site_label_3
_geom_angle
N1 C1 C2 109.5(3)
N1 C1 Pd1 110.5(2)
C2 C1 Pd1 116.1(3)
N1 C1 H1 106.7
C2 C1 H1 106.7
Pd1 C1 H1 106.7
O1 C2 C1 122.4(4)
O1 C2 C3 121.9(4)
C1 C2 C3 115.7(4)
C5 C4 N1 106.0(4)
C5 C4 H4 127.0
N1 C4 H4 127.0
C4 C5 N2 108.1(4)
C4 C5 H5 125.9
N2 C5 H5 125.9
N2 C6 N1 107.7(4)
N2 C6 C7 126.6(4)
N1 C6 C7 125.7(4)
C12 C7 C8 119.6(5)
C12 C7 C6 119.6(5)
C8 C7 C6 120.8(4)
C7 C8 C9 119.9(6)
C7 C8 H8 120.1
C9 C8 H8 120.1
C10 C9 C8 120.7(6)
C10 C9 H9 119.6
C8 C9 H9 119.6
C11 C10 C9 119.5(7)
C11 C10 H10 120.2
C9 C10 H10 120.2
C10 C11 C12 121.5(7)
C10 C11 H11 119.2
C12 C11 H11 119.2
C7 C12 C11 118.7(6)
C7 C12 H12 120.7
C11 C12 H12 120.7
N2 C13 C14 114.0(3)
N2 C13 H13A 108.7
C14 C13 H13A 108.7
N2 C13 H13B 108.7
C14 C13 H13B 108.7
H13A C13 H13B 107.6
C15 C14 C19 118.5(5)
C15 C14 C13 121.0(5)
C19 C14 C13 120.5(5)
C14 C15 C16 120.0(6)
C14 C15 H15 120.0
C16 C15 H15 120.0
C17 C16 C15 121.1(6)
C17 C16 H16 119.5
C15 C16 H16 119.5
C16 C17 C18 120.0(6)
C16 C17 H17 120.0
C18 C17 H17 120.0
C17 C18 C19 120.1(7)
C17 C18 H18 119.9
C19 C18 H18 119.9
C14 C19 C18 120.3(6)
C14 C19 H19 119.8
C18 C19 H19 119.8
N3 C20 C21 122.5(4)
N3 C20 H20 118.7
C21 C20 H20 118.7
C20 C21 C22 118.9(5)
C20 C21 H21 120.6
C22 C21 H21 120.6
C23 C22 C21 118.4(5)
C23 C22 H22 120.8
C21 C22 H22 120.8
C22 C23 C24 119.7(5)
C22 C23 H23 120.1
C24 C23 H23 120.1
N3 C24 C23 122.7(5)
N3 C24 H24 118.7
C23 C24 H24 118.7
C6 N1 C4 109.5(3)
C6 N1 C1 126.0(4)
C4 N1 C1 124.1(4)
C6 N2 C5 108.6(4)
C6 N2 C13 126.0(4)
C5 N2 C13 125.3(4)
C20 N3 C24 117.7(4)
C20 N3 Pd1 121.7(3)
C24 N3 Pd1 120.6(3)
C2 C3 H3A 109.5
C2 C3 H3B 109.5
H3A C3 H3B 109.5
C2 C3 H3C 109.5
H3A C3 H3C 109.5
H3B C3 H3C 109.5
C1 Pd1 N3 177.83(14)
C1 Pd1 Cl2 92.15(12)
N3 Pd1 Cl2 89.67(10)
C1 Pd1 Cl1 87.74(12)
N3 Pd1 Cl1 90.45(10)
Cl2 Pd1 Cl1 179.35(4)

loop_
_geom_bond_atom_site_label_1
_geom_bond_atom_site_label_2
_geom_bond_distance
C1 N1 1.474(5)
C1 C2 1.495(6)
C1 Pd1 2.038(4)
C1 H1 1.0000
C2 O1 1.208(5)
C2 C3 1.503(6)
C4 C5 1.351(6)
C4 N1 1.378(5)
C4 H4 0.9500
C5 N2 1.371(5)
C5 H5 0.9500
C6 N2 1.333(5)
C6 N1 1.337(5)
C6 C7 1.466(6)
C7 C12 1.365(6)
C7 C8 1.366(6)
C8 C9 1.384(8)
C8 H8 0.9500
C9 C10 1.350(9)
C9 H9 0.9500
C10 C11 1.331(9)
C10 H10 0.9500
C11 C12 1.403(9)
C11 H11 0.9500
C12 H12 0.9500
C13 N2 1.458(5)
C13 C14 1.513(6)
C13 H13A 0.9900
C13 H13B 0.9900
C14 C15 1.366(7)
C14 C19 1.371(7)
C15 C16 1.388(7)
C15 H15 0.9500
C16 C17 1.333(9)
C16 H16 0.9500
C17 C18 1.350(9)
C17 H17 0.9500
C18 C19 1.390(8)
C18 H18 0.9500
C19 H19 0.9500
C20 N3 1.327(6)
C20 C21 1.366(6)
C20 H20 0.9500
C21 C22 1.379(7)
C21 H21 0.9500
C22 C23 1.350(9)
C22 H22 0.9500
C23 C24 1.359(7)
C23 H23 0.9500
C24 N3 1.329(5)
C24 H24 0.9500
Cl1 Pd1 2.3082(12)
Cl2 Pd1 2.2968(12)
N3 Pd1 2.108(4)
C3 H3A 0.9800
C3 H3B 0.9800
C3 H3C 0.9800
